data_4124183
loop_
_publ_author_name
'Davies, David L.'
'Ellul, Charles E.'
'Macgregor, Stuart A.'
'McMullin, Claire L.'
'Singh, Kuldip'

_publ_section_title
;
 Experimental and DFT Studies Explain Solvent Control of C-H Activation
 and Product Selectivity in the Rh(III)-Catalyzed Formation of Neutral and
 Cationic Heterocycles.
;
_journal_issue 30
_journal_name_full 'Journal of the American Chemical Society'
_journal_page_first 9659
_journal_page_last 9669
_journal_paper_doi 10.1021/jacs.5b04858
_journal_volume 137
_journal_year 2015
_chemical_formula_moiety 'C27 H34 Cl N2 Rh'
_chemical_formula_sum 'C27 H34 Cl N2 Rh'
_chemical_formula_weight 524.92
_chemical_name_systematic
; 
 ? 
;
_space_group_IT_number 14
_symmetry_cell_setting monoclinic
_symmetry_space_group_name_Hall '-P 2yn'
_symmetry_space_group_name_H-M 'P 1 21/n 1'
_atom_sites_solution_hydrogens geom
_atom_sites_solution_primary direct
_atom_sites_solution_secondary difmap
_audit_creation_method SHELXL-97
_cell_angle_alpha 90.00
_cell_angle_beta 98.232(6)
_cell_angle_gamma 90.00
_cell_formula_units_Z 4
_cell_length_a 13.363(4)
_cell_length_b 7.906(2)
_cell_length_c 23.608(6)
_cell_measurement_reflns_used 523
_cell_measurement_temperature 150(2)
_cell_measurement_theta_max 23.335
_cell_measurement_theta_min 2.720
_cell_volume 2468.4(12)
_computing_cell_refinement 'Bruker SMART'
_computing_data_collection 'Bruker SMART'
_computing_data_reduction 'Bruker SHELXTL'
_computing_molecular_graphics 'Bruker SHELXTL'
_computing_publication_material 'Bruker SHELXTL'
_computing_structure_refinement 'SHELXL-97 (Sheldrick, 1997)'
_computing_structure_solution 'SHELXS-97 (Sheldrick, 1990)'
_diffrn_ambient_temperature 150(2)
_diffrn_measured_fraction_theta_full 1.000
_diffrn_measured_fraction_theta_max 1.000
_diffrn_measurement_device_type 'Bruker Apex 2000 CCD area detector'
_diffrn_measurement_method 'phi and omega scans'
_diffrn_radiation_monochromator graphite
_diffrn_radiation_source 'fine-focus sealed tube'
_diffrn_radiation_type MoK\a
_diffrn_radiation_wavelength 0.71073
_diffrn_reflns_av_R_equivalents 0.1500
_diffrn_reflns_av_sigmaI/netI 0.1659
_diffrn_reflns_limit_h_max 16
_diffrn_reflns_limit_h_min -16
_diffrn_reflns_limit_k_max 9
_diffrn_reflns_limit_k_min -9
_diffrn_reflns_limit_l_max 28
_diffrn_reflns_limit_l_min -29
_diffrn_reflns_number 18653
_diffrn_reflns_theta_full 26.00
_diffrn_reflns_theta_max 26.00
_diffrn_reflns_theta_min 1.66
_exptl_absorpt_coefficient_mu 0.817
_exptl_absorpt_correction_T_max 0.831
_exptl_absorpt_correction_T_min 0.563
_exptl_absorpt_correction_type empirical
_exptl_absorpt_process_details
;
absorption correction based on 3226 reflections(SADABS);Rint 0.0767 before
correction and 0.0567 after.
;
_exptl_crystal_colour orange
_exptl_crystal_density_diffrn 1.413
_exptl_crystal_density_method 'not measured'
_exptl_crystal_description plate
_exptl_crystal_F_000 1088
_exptl_crystal_size_max 0.19
_exptl_crystal_size_mid 0.15
_exptl_crystal_size_min 0.07
_refine_diff_density_max 1.199
_refine_diff_density_min -0.692
_refine_diff_density_rms 0.125
_refine_ls_extinction_method none
_refine_ls_goodness_of_fit_ref 0.908
_refine_ls_hydrogen_treatment constr
_refine_ls_matrix_type full
_refine_ls_number_parameters 287
_refine_ls_number_reflns 4851
_refine_ls_number_restraints 0
_refine_ls_restrained_S_all 0.908
_refine_ls_R_factor_all 0.1272
_refine_ls_R_factor_gt 0.0635
_refine_ls_shift/su_max 0.001
_refine_ls_shift/su_mean 0.000
_refine_ls_structure_factor_coef Fsqd
_refine_ls_weighting_details 'calc w=1/[\s^2^(Fo^2^)+(0.0341P)^2^+0.0000P] where P=(Fo^2^+2Fc^2^)/3'
_refine_ls_weighting_scheme calc
_refine_ls_wR_factor_gt 0.1114
_refine_ls_wR_factor_ref 0.1278
_reflns_number_gt 2783
_reflns_number_total 4851
_reflns_threshold_expression >2sigma(I)
_cod_data_source_file ja5b04858_si_005.cif
_cod_data_source_block 13034
_cod_depositor_comments
;
The following automatic conversions were performed:

'_symmetry_cell_setting' value 'Monoclinic' changed to 'monoclinic'
according to
/usr/data/users/saulius/crontab/automatic-downloads/rss-feeds/ACS/lib/dictionaries/cif_core.dic
dictionary named 'cif_core.dic' version 2.4.2 from 2011-04-26.

Automatic conversion script
Id: cif_fix_values 3271 2015-04-21 07:52:19Z andrius 

 Adding full bibliography for 4124183--4124188.cif.
;
_cod_original_cell_volume 2468.3(12)
_cod_original_sg_symbol_H-M P2(1)/n
_cod_database_code 4124183

loop_
_symmetry_equiv_pos_as_xyz
'x, y, z'
'-x+1/2, y+1/2, -z+1/2'
'-x, -y, -z'
'x-1/2, -y-1/2, z-1/2'

loop_
_atom_site_label
_atom_site_type_symbol
_atom_site_fract_x
_atom_site_fract_y
_atom_site_fract_z
_atom_site_U_iso_or_equiv
_atom_site_adp_type
_atom_site_occupancy
_atom_site_symmetry_multiplicity
_atom_site_calc_flag
_atom_site_refinement_flags
Rh1 Rh 0.65706(4) 0.28426(7) 0.87076(2) 0.02602(17) Uani 1 1 d .
Cl1 Cl 0.57450(13) 0.5425(2) 0.83767(7) 0.0320(4) Uani 1 1 d .
N1 N 0.6127(4) 0.3160(6) 0.9525(2) 0.0285(14) Uani 1 1 d .
N2 N 0.6782(4) 0.4173(6) 0.9856(2) 0.0241(13) Uani 1 1 d .
C1 C 0.5428(5) 0.2735(9) 0.9868(3) 0.0314(17) Uani 1 1 d .
H1 H 0.4863 0.2018 0.9755 0.038 Uiso 1 1 calc R
C2 C 0.5649(5) 0.3488(8) 1.0403(3) 0.0308(17) Uani 1 1 d .
H2 H 0.5276 0.3385 1.0715 0.037 Uiso 1 1 calc R
C3 C 0.6535(5) 0.4430(8) 1.0391(3) 0.0296(17) Uani 1 1 d .
C4 C 0.7186(5) 0.5534(8) 1.0763(3) 0.0301(17) Uani 1 1 d .
C5 C 0.8016(5) 0.6218(8) 1.0585(3) 0.0313(17) Uani 1 1 d .
C6 C 0.8261(5) 0.5849(8) 1.0014(3) 0.0255(16) Uani 1 1 d .
C7 C 0.7619(5) 0.4797(8) 0.9652(3) 0.0227(15) Uani 1 1 d .
C8 C 0.7728(5) 0.4325(8) 0.9092(3) 0.0278(17) Uani 1 1 d .
C9 C 0.8564(5) 0.5010(9) 0.8901(3) 0.0361(19) Uani 1 1 d .
H9 H 0.8684 0.4763 0.8523 0.043 Uiso 1 1 calc R
C10 C 0.9233(5) 0.6038(9) 0.9237(3) 0.0370(19) Uani 1 1 d .
H10 H 0.9803 0.6471 0.9086 0.044 Uiso 1 1 calc R
C11 C 0.9102(5) 0.6452(8) 0.9781(3) 0.0346(18) Uani 1 1 d .
H11 H 0.9583 0.7154 1.0004 0.042 Uiso 1 1 calc R
C12 C 0.6898(5) 0.5775(9) 1.1362(3) 0.0343(18) Uani 1 1 d .
H12A H 0.7153 0.6887 1.1513 0.041 Uiso 1 1 calc R
H12B H 0.6152 0.5791 1.1334 0.041 Uiso 1 1 calc R
C13 C 0.7317(6) 0.4399(9) 1.1783(3) 0.044(2) Uani 1 1 d .
H13A H 0.7075 0.3285 1.1628 0.053 Uiso 1 1 calc R
H13B H 0.8064 0.4403 1.1819 0.053 Uiso 1 1 calc R
C14 C 0.7009(6) 0.4619(10) 1.2375(3) 0.052(2) Uani 1 1 d .
H14A H 0.7284 0.5685 1.2543 0.077 Uiso 1 1 calc R
H14B H 0.7276 0.3675 1.2621 0.077 Uiso 1 1 calc R
H14C H 0.6270 0.4637 1.2344 0.077 Uiso 1 1 calc R
C15 C 0.8717(5) 0.7428(9) 1.0955(3) 0.048(2) Uani 1 1 d .
H15A H 0.9425 0.7092 1.0935 0.057 Uiso 1 1 calc R
H15B H 0.8600 0.7297 1.1358 0.057 Uiso 1 1 calc R
C16 C 0.8592(8) 0.9317(12) 1.0791(4) 0.084(3) Uani 1 1 d .
H16A H 0.9142 0.9964 1.1020 0.101 Uiso 1 1 calc R
H16B H 0.8679 0.9441 1.0383 0.101 Uiso 1 1 calc R
C17 C 0.7701(8) 1.0017(14) 1.0866(4) 0.093(4) Uani 1 1 d .
H17A H 0.7163 0.9560 1.0581 0.139 Uiso 1 1 calc R
H17B H 0.7738 1.1246 1.0821 0.139 Uiso 1 1 calc R
H17C H 0.7554 0.9752 1.1251 0.139 Uiso 1 1 calc R
C18 C 0.5758(6) 0.0487(8) 0.8364(3) 0.0348(18) Uani 1 1 d .
C19 C 0.6706(5) 0.0130(7) 0.8729(3) 0.0269(16) Uani 1 1 d .
C20 C 0.7515(6) 0.0847(8) 0.8467(3) 0.0352(18) Uani 1 1 d .
C21 C 0.7050(5) 0.1760(8) 0.7969(3) 0.0292(17) Uani 1 1 d .
C22 C 0.5976(5) 0.1465(9) 0.7905(3) 0.0343(18) Uani 1 1 d .
C23 C 0.4734(5) -0.0151(9) 0.8455(3) 0.047(2) Uani 1 1 d .
H23A H 0.4211 0.0602 0.8261 0.070 Uiso 1 1 calc R
H23B H 0.4690 -0.0177 0.8866 0.070 Uiso 1 1 calc R
H23C H 0.4634 -0.1295 0.8297 0.070 Uiso 1 1 calc R
C24 C 0.6798(6) -0.0940(8) 0.9255(3) 0.042(2) Uani 1 1 d .
H24A H 0.6703 -0.2132 0.9146 0.063 Uiso 1 1 calc R
H24B H 0.6280 -0.0605 0.9488 0.063 Uiso 1 1 calc R
H24C H 0.7470 -0.0787 0.9476 0.063 Uiso 1 1 calc R
C25 C 0.8602(5) 0.0609(9) 0.8676(3) 0.047(2) Uani 1 1 d .
H25A H 0.8795 -0.0561 0.8607 0.070 Uiso 1 1 calc R
H25B H 0.8733 0.0849 0.9087 0.070 Uiso 1 1 calc R
H25C H 0.9000 0.1382 0.8473 0.070 Uiso 1 1 calc R
C26 C 0.7595(6) 0.2602(9) 0.7538(3) 0.045(2) Uani 1 1 d .
H26A H 0.7663 0.1810 0.7226 0.068 Uiso 1 1 calc R
H26B H 0.8268 0.2954 0.7720 0.068 Uiso 1 1 calc R
H26C H 0.7212 0.3597 0.7383 0.068 Uiso 1 1 calc R
C27 C 0.5230(5) 0.2147(10) 0.7427(3) 0.048(2) Uani 1 1 d .
H27A H 0.5291 0.1526 0.7074 0.072 Uiso 1 1 calc R
H27B H 0.5366 0.3349 0.7372 0.072 Uiso 1 1 calc R
H27C H 0.4544 0.2012 0.7521 0.072 Uiso 1 1 calc R

loop_
_atom_site_aniso_label
_atom_site_aniso_U_11
_atom_site_aniso_U_22
_atom_site_aniso_U_33
_atom_site_aniso_U_23
_atom_site_aniso_U_13
_atom_site_aniso_U_12
Rh1 0.0371(3) 0.0201(3) 0.0214(3) 0.0001(3) 0.0062(2) 0.0037(3)
Cl1 0.0426(11) 0.0236(10) 0.0306(10) 0.0034(8) 0.0078(8) 0.0072(8)
N1 0.039(3) 0.022(4) 0.024(3) 0.002(3) 0.004(3) 0.000(3)
N2 0.030(3) 0.019(3) 0.022(3) -0.003(2) 0.003(3) 0.002(3)
C1 0.037(4) 0.025(4) 0.033(4) 0.006(3) 0.007(3) 0.008(3)
C2 0.042(5) 0.030(4) 0.023(4) 0.006(3) 0.014(3) 0.003(3)
C3 0.044(5) 0.027(4) 0.019(4) 0.004(3) 0.008(3) 0.009(4)
C4 0.036(5) 0.023(4) 0.030(4) 0.003(3) -0.001(4) 0.012(3)
C5 0.037(4) 0.024(4) 0.030(4) 0.001(3) -0.005(4) 0.008(3)
C6 0.035(4) 0.016(4) 0.025(4) 0.005(3) 0.003(3) 0.004(3)
C7 0.023(4) 0.017(4) 0.029(4) 0.005(3) 0.004(3) 0.008(3)
C8 0.033(4) 0.024(4) 0.030(4) 0.014(3) 0.014(3) 0.016(3)
C9 0.040(5) 0.039(5) 0.029(4) 0.004(4) 0.005(4) 0.007(4)
C10 0.038(5) 0.031(5) 0.041(5) 0.005(4) 0.004(4) 0.007(4)
C11 0.038(5) 0.020(4) 0.044(5) -0.004(3) -0.001(4) -0.005(3)
C12 0.046(5) 0.035(5) 0.021(4) -0.005(3) 0.002(3) 0.004(4)
C13 0.058(5) 0.052(5) 0.022(4) 0.006(4) 0.004(4) 0.015(4)
C14 0.069(6) 0.054(6) 0.029(5) 0.006(4) 0.001(4) 0.015(5)
C15 0.050(5) 0.051(6) 0.038(5) -0.012(4) -0.003(4) 0.001(4)
C16 0.120(10) 0.054(7) 0.070(7) -0.012(5) -0.012(7) 0.015(6)
C17 0.109(10) 0.099(9) 0.071(8) 0.008(7) 0.018(7) 0.018(8)
C18 0.050(5) 0.020(4) 0.036(5) -0.008(3) 0.011(4) 0.007(4)
C19 0.039(5) 0.015(4) 0.026(4) -0.008(3) 0.001(3) 0.011(3)
C20 0.050(5) 0.020(4) 0.035(5) -0.004(3) 0.003(4) 0.006(4)
C21 0.040(4) 0.017(4) 0.033(4) -0.009(3) 0.014(3) -0.003(3)
C22 0.045(5) 0.031(4) 0.026(4) -0.008(3) 0.000(4) 0.016(4)
C23 0.050(5) 0.035(5) 0.056(6) -0.005(4) 0.012(4) 0.000(4)
C24 0.062(5) 0.025(4) 0.038(5) 0.001(4) -0.001(4) 0.007(4)
C25 0.047(5) 0.032(5) 0.060(6) -0.012(4) 0.004(4) 0.002(4)
C26 0.067(5) 0.036(5) 0.036(5) -0.009(4) 0.019(4) 0.000(4)
C27 0.057(5) 0.048(5) 0.036(5) -0.003(4) -0.005(4) 0.007(4)

loop_
_atom_type_symbol
_atom_type_description
_atom_type_scat_dispersion_real
_atom_type_scat_dispersion_imag
_atom_type_scat_source
C C 0.0033 0.0016 'International Tables Vol C Tables 4.2.6.8 and 6.1.1.4'
H H 0.0000 0.0000 'International Tables Vol C Tables 4.2.6.8 and 6.1.1.4'
N N 0.0061 0.0033 'International Tables Vol C Tables 4.2.6.8 and 6.1.1.4'
Cl Cl 0.1484 0.1585 'International Tables Vol C Tables 4.2.6.8 and 6.1.1.4'
Rh Rh -1.1178 0.9187 'International Tables Vol C Tables 4.2.6.8 and 6.1.1.4'

loop_
_geom_angle_atom_site_label_1
_geom_angle_atom_site_label_2
_geom_angle_atom_site_label_3
_geom_angle
C8 Rh1 N1 79.6(2)
C8 Rh1 C21 107.3(3)
N1 Rh1 C21 162.8(2)
C8 Rh1 C20 95.9(3)
N1 Rh1 C20 125.5(2)
C21 Rh1 C20 39.5(2)
C8 Rh1 C19 120.3(3)
N1 Rh1 C19 97.5(2)
C21 Rh1 C19 65.4(2)
C20 Rh1 C19 39.0(2)
C8 Rh1 C22 144.2(3)
N1 Rh1 C22 136.2(3)
C21 Rh1 C22 38.6(2)
C20 Rh1 C22 64.4(3)
C19 Rh1 C22 63.4(2)
C8 Rh1 C18 158.4(2)
N1 Rh1 C18 104.1(2)
C21 Rh1 C18 63.7(2)
C20 Rh1 C18 64.4(3)
C19 Rh1 C18 38.5(2)
C22 Rh1 C18 36.3(2)
C8 Rh1 Cl1 86.56(17)
N1 Rh1 Cl1 91.16(14)
C21 Rh1 Cl1 104.75(19)
C20 Rh1 Cl1 143.1(2)
C19 Rh1 Cl1 152.77(19)
C22 Rh1 Cl1 92.72(18)
C18 Rh1 Cl1 114.34(19)
N2 N1 C1 104.3(5)
N2 N1 Rh1 110.8(4)
C1 N1 Rh1 144.9(5)
N1 N2 C3 113.6(5)
N1 N2 C7 120.4(5)
C3 N2 C7 126.0(6)
N1 C1 C2 111.1(6)
N1 C1 H1 124.5
C2 C1 H1 124.5
C1 C2 C3 106.2(6)
C1 C2 H2 126.9
C3 C2 H2 126.9
N2 C3 C2 104.9(6)
N2 C3 C4 116.7(6)
C2 C3 C4 138.3(6)
C5 C4 C3 120.1(6)
C5 C4 C12 124.3(7)
C3 C4 C12 115.5(6)
C4 C5 C6 120.6(6)
C4 C5 C15 122.3(7)
C6 C5 C15 117.0(6)
C7 C6 C11 114.7(6)
C7 C6 C5 119.0(6)
C11 C6 C5 126.3(6)
N2 C7 C6 117.4(6)
N2 C7 C8 115.7(6)
C6 C7 C8 126.8(6)
C9 C8 C7 113.8(7)
C9 C8 Rh1 132.7(5)
C7 C8 Rh1 113.5(5)
C10 C9 C8 122.4(7)
C10 C9 H9 118.8
C8 C9 H9 118.8
C11 C10 C9 121.7(7)
C11 C10 H10 119.1
C9 C10 H10 119.1
C10 C11 C6 120.5(7)
C10 C11 H11 119.7
C6 C11 H11 119.7
C13 C12 C4 113.4(5)
C13 C12 H12A 108.9
C4 C12 H12A 108.9
C13 C12 H12B 108.9
C4 C12 H12B 108.9
H12A C12 H12B 107.7
C14 C13 C12 113.3(6)
C14 C13 H13A 108.9
C12 C13 H13A 108.9
C14 C13 H13B 108.9
C12 C13 H13B 108.9
H13A C13 H13B 107.7
C13 C14 H14A 109.5
C13 C14 H14B 109.5
H14A C14 H14B 109.5
C13 C14 H14C 109.5
H14A C14 H14C 109.5
H14B C14 H14C 109.5
C5 C15 C16 115.2(6)
C5 C15 H15A 108.5
C16 C15 H15A 108.5
C5 C15 H15B 108.5
C16 C15 H15B 108.5
H15A C15 H15B 107.5
C17 C16 C15 115.4(10)
C17 C16 H16A 108.4
C15 C16 H16A 108.4
C17 C16 H16B 108.4
C15 C16 H16B 108.4
H16A C16 H16B 107.5
C16 C17 H17A 109.5
C16 C17 H17B 109.5
H17A C17 H17B 109.5
C16 C17 H17C 109.5
H17A C17 H17C 109.5
H17B C17 H17C 109.5
C22 C18 C19 107.9(7)
C22 C18 C23 126.3(7)
C19 C18 C23 125.8(7)
C22 C18 Rh1 71.2(4)
C19 C18 Rh1 67.2(4)
C23 C18 Rh1 129.1(5)
C20 C19 C18 108.4(6)
C20 C19 C24 127.1(6)
C18 C19 C24 124.3(7)
C20 C19 Rh1 70.3(4)
C18 C19 Rh1 74.3(4)
C24 C19 Rh1 125.5(4)
C19 C20 C21 106.6(6)
C19 C20 C25 124.8(7)
C21 C20 C25 128.6(7)
C19 C20 Rh1 70.7(4)
C21 C20 Rh1 69.4(4)
C25 C20 Rh1 126.3(5)
C22 C21 C20 108.1(6)
C22 C21 C26 125.3(7)
C20 C21 C26 125.8(6)
C22 C21 Rh1 74.8(4)
C20 C21 Rh1 71.1(4)
C26 C21 Rh1 128.0(4)
C18 C22 C21 108.8(6)
C18 C22 C27 126.6(7)
C21 C22 C27 124.6(7)
C18 C22 Rh1 72.4(4)
C21 C22 Rh1 66.6(4)
C27 C22 Rh1 125.7(5)
C18 C23 H23A 109.5
C18 C23 H23B 109.5
H23A C23 H23B 109.5
C18 C23 H23C 109.5
H23A C23 H23C 109.5
H23B C23 H23C 109.5
C19 C24 H24A 109.5
C19 C24 H24B 109.5
H24A C24 H24B 109.5
C19 C24 H24C 109.5
H24A C24 H24C 109.5
H24B C24 H24C 109.5
C20 C25 H25A 109.5
C20 C25 H25B 109.5
H25A C25 H25B 109.5
C20 C25 H25C 109.5
H25A C25 H25C 109.5
H25B C25 H25C 109.5
C21 C26 H26A 109.5
C21 C26 H26B 109.5
H26A C26 H26B 109.5
C21 C26 H26C 109.5
H26A C26 H26C 109.5
H26B C26 H26C 109.5
C22 C27 H27A 109.5
C22 C27 H27B 109.5
H27A C27 H27B 109.5
C22 C27 H27C 109.5
H27A C27 H27C 109.5
H27B C27 H27C 109.5

loop_
_geom_bond_atom_site_label_1
_geom_bond_atom_site_label_2
_geom_bond_distance
Rh1 C8 2.046(7)
Rh1 N1 2.114(5)
Rh1 C21 2.123(6)
Rh1 C20 2.147(7)
Rh1 C19 2.152(6)
Rh1 C22 2.232(7)
Rh1 C18 2.247(7)
Rh1 Cl1 2.3979(18)
N1 N2 1.350(7)
N1 C1 1.362(7)
N2 C3 1.365(7)
N2 C7 1.371(7)
C1 C2 1.391(8)
C1 H1 0.9500
C2 C3 1.402(9)
C2 H2 0.9500
C3 C4 1.440(9)
C4 C5 1.355(9)
C4 C12 1.530(9)
C5 C6 1.460(9)
C5 C15 1.524(9)
C6 C7 1.395(8)
C6 C11 1.404(9)
C7 C8 1.401(8)
C8 C9 1.375(9)
C9 C10 1.374(9)
C9 H9 0.9500
C10 C11 1.360(9)
C10 H10 0.9500
C11 H11 0.9500
C12 C13 1.525(9)
C12 H12A 0.9900
C12 H12B 0.9900
C13 C14 1.522(9)
C13 H13A 0.9900
C13 H13B 0.9900
C14 H14A 0.9800
C14 H14B 0.9800
C14 H14C 0.9800
C15 C16 1.546(11)
C15 H15A 0.9900
C15 H15B 0.9900
C16 C17 1.348(11)
C16 H16A 0.9900
C16 H16B 0.9900
C17 H17A 0.9800
C17 H17B 0.9800
C17 H17C 0.9800
C18 C22 1.397(9)
C18 C19 1.453(9)
C18 C23 1.502(9)
C19 C20 1.436(9)
C19 C24 1.494(9)
C20 C21 1.443(9)
C20 C25 1.478(9)
C21 C22 1.441(9)
C21 C26 1.490(8)
C22 C27 1.495(9)
C23 H23A 0.9800
C23 H23B 0.9800
C23 H23C 0.9800
C24 H24A 0.9800
C24 H24B 0.9800
C24 H24C 0.9800
C25 H25A 0.9800
C25 H25B 0.9800
C25 H25C 0.9800
C26 H26A 0.9800
C26 H26B 0.9800
C26 H26C 0.9800
C27 H27A 0.9800
C27 H27B 0.9800
C27 H27C 0.9800

loop_
_geom_torsion_atom_site_label_1
_geom_torsion_atom_site_label_2
_geom_torsion_atom_site_label_3
_geom_torsion_atom_site_label_4
_geom_torsion
C8 Rh1 N1 N2 2.0(4)
C21 Rh1 N1 N2 117.6(8)
C20 Rh1 N1 N2 91.9(5)
C19 Rh1 N1 N2 121.6(4)
C22 Rh1 N1 N2 -179.4(4)
C18 Rh1 N1 N2 160.3(4)
Cl1 Rh1 N1 N2 -84.3(4)
C8 Rh1 N1 C1 -177.3(8)
C21 Rh1 N1 C1 -61.7(12)
C20 Rh1 N1 C1 -87.4(8)
C19 Rh1 N1 C1 -57.7(8)
C22 Rh1 N1 C1 1.3(9)
C18 Rh1 N1 C1 -19.0(8)
Cl1 Rh1 N1 C1 96.4(7)
C1 N1 N2 C3 -0.5(7)
Rh1 N1 N2 C3 179.9(4)
C1 N1 N2 C7 177.6(5)
Rh1 N1 N2 C7 -2.0(6)
N2 N1 C1 C2 0.3(7)
Rh1 N1 C1 C2 179.7(5)
N1 C1 C2 C3 0.0(8)
N1 N2 C3 C2 0.5(7)
C7 N2 C3 C2 -177.5(6)
N1 N2 C3 C4 -178.4(5)
C7 N2 C3 C4 3.6(9)
C1 C2 C3 N2 -0.3(7)
C1 C2 C3 C4 178.3(8)
N2 C3 C4 C5 -2.2(9)
C2 C3 C4 C5 179.4(7)
N2 C3 C4 C12 -179.1(5)
C2 C3 C4 C12 2.5(11)
C3 C4 C5 C6 0.1(9)
C12 C4 C5 C6 176.8(6)
C3 C4 C5 C15 178.5(6)
C12 C4 C5 C15 -4.8(10)
C4 C5 C6 C7 0.8(9)
C15 C5 C6 C7 -177.7(6)
C4 C5 C6 C11 -179.0(6)
C15 C5 C6 C11 2.5(10)
N1 N2 C7 C6 179.4(5)
C3 N2 C7 C6 -2.7(9)
N1 N2 C7 C8 0.5(8)
C3 N2 C7 C8 178.3(6)
C11 C6 C7 N2 -179.8(5)
C5 C6 C7 N2 0.4(8)
C11 C6 C7 C8 -1.0(9)
C5 C6 C7 C8 179.2(6)
N2 C7 C8 C9 178.6(5)
C6 C7 C8 C9 -0.2(9)
N2 C7 C8 Rh1 1.4(7)
C6 C7 C8 Rh1 -177.4(5)
N1 Rh1 C8 C9 -178.4(7)
C21 Rh1 C8 C9 17.8(7)
C20 Rh1 C8 C9 56.5(7)
C19 Rh1 C8 C9 88.9(7)
C22 Rh1 C8 C9 3.3(9)
C18 Rh1 C8 C9 79.6(10)
Cl1 Rh1 C8 C9 -86.6(6)
N1 Rh1 C8 C7 -1.9(4)
C21 Rh1 C8 C7 -165.7(4)
C20 Rh1 C8 C7 -126.9(5)
C19 Rh1 C8 C7 -94.5(5)
C22 Rh1 C8 C7 179.8(4)
C18 Rh1 C8 C7 -103.9(8)
Cl1 Rh1 C8 C7 90.0(4)
C7 C8 C9 C10 1.0(10)
Rh1 C8 C9 C10 177.5(5)
C8 C9 C10 C11 -0.5(11)
C9 C10 C11 C6 -0.8(11)
C7 C6 C11 C10 1.5(9)
C5 C6 C11 C10 -178.7(6)
C5 C4 C12 C13 -91.8(8)
C3 C4 C12 C13 85.0(8)
C4 C12 C13 C14 -178.6(6)
C4 C5 C15 C16 -103.0(9)
C6 C5 C15 C16 75.4(9)
C5 C15 C16 C17 66.1(11)
C8 Rh1 C18 C22 -106.6(8)
N1 Rh1 C18 C22 156.0(4)
C21 Rh1 C18 C22 -36.9(4)
C20 Rh1 C18 C22 -81.0(4)
C19 Rh1 C18 C22 -119.6(6)
Cl1 Rh1 C18 C22 58.2(4)
C8 Rh1 C18 C19 13.1(9)
N1 Rh1 C18 C19 -84.3(4)
C21 Rh1 C18 C19 82.8(4)
C20 Rh1 C18 C19 38.6(4)
C22 Rh1 C18 C19 119.6(6)
Cl1 Rh1 C18 C19 177.8(3)
C8 Rh1 C18 C23 131.5(7)
N1 Rh1 C18 C23 34.1(7)
C21 Rh1 C18 C23 -158.8(7)
C20 Rh1 C18 C23 157.1(7)
C19 Rh1 C18 C23 118.4(8)
C22 Rh1 C18 C23 -121.9(8)
Cl1 Rh1 C18 C23 -63.7(7)
C22 C18 C19 C20 -2.6(7)
C23 C18 C19 C20 174.9(6)
Rh1 C18 C19 C20 -62.5(4)
C22 C18 C19 C24 -177.6(6)
C23 C18 C19 C24 -0.1(10)
Rh1 C18 C19 C24 122.6(6)
C22 C18 C19 Rh1 59.8(5)
C23 C18 C19 Rh1 -122.7(6)
C8 Rh1 C19 C20 -57.9(5)
N1 Rh1 C19 C20 -140.2(4)
C21 Rh1 C19 C20 38.5(4)
C22 Rh1 C19 C20 81.4(4)
C18 Rh1 C19 C20 116.6(6)
Cl1 Rh1 C19 C20 112.3(5)
C8 Rh1 C19 C18 -174.5(4)
N1 Rh1 C19 C18 103.2(4)
C21 Rh1 C19 C18 -78.1(4)
C20 Rh1 C19 C18 -116.6(6)
C22 Rh1 C19 C18 -35.2(4)
Cl1 Rh1 C19 C18 -4.3(7)
C8 Rh1 C19 C24 64.3(7)
N1 Rh1 C19 C24 -18.0(6)
C21 Rh1 C19 C24 160.7(7)
C20 Rh1 C19 C24 122.2(8)
C22 Rh1 C19 C24 -156.4(7)
C18 Rh1 C19 C24 -121.2(8)
Cl1 Rh1 C19 C24 -125.5(5)
C18 C19 C20 C21 4.7(7)
C24 C19 C20 C21 179.5(6)
Rh1 C19 C20 C21 -60.4(4)
C18 C19 C20 C25 -173.6(6)
C24 C19 C20 C25 1.2(11)
Rh1 C19 C20 C25 121.3(7)
C18 C19 C20 Rh1 65.1(4)
C24 C19 C20 Rh1 -120.1(6)
C8 Rh1 C20 C19 132.7(4)
N1 Rh1 C20 C19 51.3(5)
C21 Rh1 C20 C19 -117.1(6)
C22 Rh1 C20 C19 -78.6(4)
C18 Rh1 C20 C19 -38.1(4)
Cl1 Rh1 C20 C19 -135.1(4)
C8 Rh1 C20 C21 -110.2(4)
N1 Rh1 C20 C21 168.4(4)
C19 Rh1 C20 C21 117.1(6)
C22 Rh1 C20 C21 38.5(4)
C18 Rh1 C20 C21 79.0(4)
Cl1 Rh1 C20 C21 -18.0(6)
C8 Rh1 C20 C25 13.2(7)
N1 Rh1 C20 C25 -68.3(7)
C21 Rh1 C20 C25 123.3(8)
C19 Rh1 C20 C25 -119.6(8)
C22 Rh1 C20 C25 161.9(7)
C18 Rh1 C20 C25 -157.7(7)
Cl1 Rh1 C20 C25 105.3(6)
C19 C20 C21 C22 -5.0(7)
C25 C20 C21 C22 173.2(6)
Rh1 C20 C21 C22 -66.2(4)
C19 C20 C21 C26 -175.0(6)
C25 C20 C21 C26 3.2(11)
Rh1 C20 C21 C26 123.8(6)
C19 C20 C21 Rh1 61.2(4)
C25 C20 C21 Rh1 -120.6(7)
C8 Rh1 C21 C22 -166.4(4)
N1 Rh1 C21 C22 81.9(9)
C20 Rh1 C21 C22 115.6(6)
C19 Rh1 C21 C22 77.6(4)
C18 Rh1 C21 C22 34.8(4)
Cl1 Rh1 C21 C22 -75.4(4)
C8 Rh1 C21 C20 78.0(4)
N1 Rh1 C21 C20 -33.7(10)
C19 Rh1 C21 C20 -38.1(4)
C22 Rh1 C21 C20 -115.6(6)
C18 Rh1 C21 C20 -80.9(4)
Cl1 Rh1 C21 C20 168.9(4)
C8 Rh1 C21 C26 -43.3(7)
N1 Rh1 C21 C26 -154.9(7)
C20 Rh1 C21 C26 -121.2(8)
C19 Rh1 C21 C26 -159.3(7)
C22 Rh1 C21 C26 123.2(8)
C18 Rh1 C21 C26 157.9(7)
Cl1 Rh1 C21 C26 47.7(7)
C19 C18 C22 C21 -0.5(7)
C23 C18 C22 C21 -178.0(6)
Rh1 C18 C22 C21 56.8(5)
C19 C18 C22 C27 -179.1(6)
C23 C18 C22 C27 3.4(11)
Rh1 C18 C22 C27 -121.8(7)
C19 C18 C22 Rh1 -57.3(4)
C23 C18 C22 Rh1 125.2(7)
C20 C21 C22 C18 3.5(7)
C26 C21 C22 C18 173.6(6)
Rh1 C21 C22 C18 -60.4(5)
C20 C21 C22 C27 -177.9(6)
C26 C21 C22 C27 -7.8(10)
Rh1 C21 C22 C27 118.3(7)
C20 C21 C22 Rh1 63.8(4)
C26 C21 C22 Rh1 -126.1(6)
C8 Rh1 C22 C18 142.9(5)
N1 Rh1 C22 C18 -34.7(5)
C21 Rh1 C22 C18 120.4(6)
C20 Rh1 C22 C18 80.9(4)
C19 Rh1 C22 C18 37.2(4)
Cl1 Rh1 C22 C18 -129.2(4)
C8 Rh1 C22 C21 22.6(6)
N1 Rh1 C22 C21 -155.0(4)
C20 Rh1 C22 C21 -39.5(4)
C19 Rh1 C22 C21 -83.1(4)
C18 Rh1 C22 C21 -120.4(6)
Cl1 Rh1 C22 C21 110.5(4)
C8 Rh1 C22 C27 -94.3(7)
N1 Rh1 C22 C27 88.1(7)
C21 Rh1 C22 C27 -116.8(8)
C20 Rh1 C22 C27 -156.3(7)
C19 Rh1 C22 C27 160.0(7)
C18 Rh1 C22 C27 122.8(8)
Cl1 Rh1 C22 C27 -6.4(6)
